data_4514211
loop_
_publ_author_name
'Qin, Jun-Sheng'
'Yuan, Shuai'
'Alsalme, Ali'
'Zhou, Hong-Cai'

_publ_section_title
;
 Flexible Zirconium MOF as the Crystalline Sponge for Coordinative
 Alignment of Dicarboxylates.
;
_journal_issue 39
_journal_name_full 'ACS applied materials &amp; interfaces'
_journal_page_first 33408
_journal_page_last 33412
_journal_paper_doi 10.1021/acsami.6b16264
_journal_volume 9
_journal_year 2017
_chemical_formula_sum 'C160 H104 O80 Zr12'
_chemical_formula_weight 4401.07
_chemical_name_systematic
;
 ?
;
_space_group_IT_number 131
_symmetry_cell_setting tetragonal
_symmetry_space_group_name_Hall '-P 4c 2'
_symmetry_space_group_name_H-M 'P 42/m m c'
_atom_sites_solution_hydrogens geom
_atom_sites_solution_primary direct
_atom_sites_solution_secondary difmap
_audit_creation_method SHELXL-97
_cell_angle_alpha 90.00
_cell_angle_beta 90.00
_cell_angle_gamma 90.00
_cell_formula_units_Z 1
_cell_length_a 23.637(5)
_cell_length_b 23.637
_cell_length_c 16.995(4)
_cell_measurement_reflns_used 940
_cell_measurement_temperature 110(2)
_cell_measurement_theta_max 18.9380
_cell_measurement_theta_min 2.2689
_cell_volume 9495(3)
_computing_cell_refinement 'SAINT+ ver. (Bruker, 2001)'
_computing_data_collection 'APEX2  (Bruker, 2008)'
_computing_data_reduction 'SAINT+ ver. (Bruker, 2001)'
_computing_molecular_graphics 'SHELXTL (Sheldrick, 2008)'
_computing_publication_material 'SHELXTL (Sheldrick, 2008)'
_computing_structure_refinement 'SHELXL-97 (Sheldrick, 2008)'
_computing_structure_solution 'SHELXS-97 (Sheldrick, 2008)'
_diffrn_ambient_temperature 110(2)
_diffrn_measured_fraction_theta_full 0.999
_diffrn_measured_fraction_theta_max 0.999
_diffrn_measurement_device_type 'Bruker SMART APEX II CCD area detector'
_diffrn_measurement_method 'phi and omega scans'
_diffrn_radiation_monochromator graphite
_diffrn_radiation_source 'fine-focus sealed tube'
_diffrn_radiation_type MoK\a
_diffrn_radiation_wavelength 0.71073
_diffrn_reflns_av_R_equivalents 0.1658
_diffrn_reflns_av_sigmaI/netI 0.1170
_diffrn_reflns_limit_h_max 16
_diffrn_reflns_limit_h_min -30
_diffrn_reflns_limit_k_max 30
_diffrn_reflns_limit_k_min -30
_diffrn_reflns_limit_l_max 16
_diffrn_reflns_limit_l_min -22
_diffrn_reflns_number 36595
_diffrn_reflns_theta_full 26.00
_diffrn_reflns_theta_max 27.58
_diffrn_reflns_theta_min 1.72
_exptl_absorpt_coefficient_mu 0.360
_exptl_absorpt_correction_T_max 0.9649
_exptl_absorpt_correction_T_min 0.9649
_exptl_crystal_colour yellow
_exptl_crystal_density_diffrn 0.770
_exptl_crystal_density_method 'not measured'
_exptl_crystal_description Blocky
_exptl_crystal_F_000 2184
_exptl_crystal_size_max 0.10
_exptl_crystal_size_mid 0.10
_exptl_crystal_size_min 0.10
_platon_squeeze_details
;
;
_refine_diff_density_max 2.501
_refine_diff_density_min -5.133
_refine_diff_density_rms 0.156
_refine_ls_extinction_method none
_refine_ls_goodness_of_fit_ref 1.019
_refine_ls_hydrogen_treatment constr
_refine_ls_matrix_type full
_refine_ls_number_parameters 101
_refine_ls_number_reflns 5955
_refine_ls_number_restraints 25
_refine_ls_restrained_S_all 1.023
_refine_ls_R_factor_all 0.1291
_refine_ls_R_factor_gt 0.0931
_refine_ls_shift/su_max 0.005
_refine_ls_shift/su_mean 0.000
_refine_ls_structure_factor_coef Fsqd
_refine_ls_weighting_details 'calc w=1/[\s^2^(Fo^2^)+(0.1512P)^2^+0.0000P] where P=(Fo^2^+2Fc^2^)/3'
_refine_ls_weighting_scheme calc
_refine_ls_wR_factor_gt 0.2516
_refine_ls_wR_factor_ref 0.2691
_reflns_number_gt 3342
_reflns_number_total 5955
_reflns_threshold_expression >2sigma(I)
_cod_data_source_file am6b16264_si_002.cif
_cod_data_source_block PCN-700-DOBDC
_cod_depositor_comments
;
The following automatic conversions were performed:

'_symmetry_cell_setting' value 'Tetragonal' changed to 'tetragonal'
according to
/home/data/users/saulius/crontab/automatic-downloads/rss-feeds/ACS/lib/dictionaries/cif_core.dic
dictionary named 'cif_core.dic' version 2.4.2 from 2011-04-26.

Automatic conversion script
Id: cif_fix_values 4973 2017-02-22 13:04:09Z antanas 

 Adding full bibliography for 4514210--4514215.cif.
;
_cod_original_sg_symbol_H-M P42/mmc
_cod_database_code 4514211

loop_
_symmetry_equiv_pos_as_xyz
'x, y, z'
'-y, x, z+1/2'
'-x, -y, z'
'y, -x, z+1/2'
'x, -y, -z'
'-x, y, -z'
'y, x, -z+1/2'
'-y, -x, -z+1/2'
'-x, -y, -z'
'y, -x, -z-1/2'
'x, y, -z'
'-y, x, -z-1/2'
'-x, y, z'
'x, -y, z'
'-y, -x, z-1/2'
'y, x, z-1/2'

loop_
_atom_site_label
_atom_site_type_symbol
_atom_site_fract_x
_atom_site_fract_y
_atom_site_fract_z
_atom_site_U_iso_or_equiv
_atom_site_adp_type
_atom_site_occupancy
_atom_site_symmetry_multiplicity
_atom_site_calc_flag
_atom_site_refinement_flags
Zr1 Zr 0.92565(3) 0.5000 0.60331(4) 0.0296(2) Uani 1 2 d S
Zr2 Zr 1.0000 0.39596(4) 0.5000 0.0265(3) Uani 1 4 d S
C1 C 0.9063(5) 0.6358(5) 0.6292(8) 0.1317(17) Uani 1 1 d .
C2 C 0.8697(5) 0.6787(4) 0.6625(8) 0.1317(17) Uani 1 1 d .
C3 C 0.8282(4) 0.6621(4) 0.7149(7) 0.1317(17) Uani 1 1 d .
H3 H 0.8231 0.6228 0.7245 0.158 Uiso 1 1 calc R
C4 C 0.7934(4) 0.7008(4) 0.7545(7) 0.1317(17) Uani 1 1 d .
H4 H 0.7663 0.6893 0.7926 0.158 Uiso 1 1 calc R
C5 C 0.8015(5) 0.7592(4) 0.7332(8) 0.1317(17) Uani 1 1 d .
C6 C 0.8408(5) 0.7751(4) 0.6867(8) 0.1317(17) Uani 1 1 d .
C7 C 0.8750(5) 0.7336(4) 0.6430(8) 0.1317(17) Uani 1 1 d .
H7 H 0.9001 0.7453 0.6024 0.158 Uiso 1 1 calc R
C9 C 0.8021(10) 0.5000 0.6618(14) 0.175(3) Uani 0.50 2 d SPD
C10 C 0.8254(10) 0.5000 0.7521(15) 0.175(3) Uani 0.50 2 d SPD
C11 C 0.8824(9) 0.5000 0.7728(16) 0.175(3) Uani 0.50 2 d SPD
C12 C 0.9050(9) 0.5000 0.8501(15) 0.175(3) Uani 0.50 2 d SPD
H12 H 0.9442 0.5000 0.8623 0.209 Uiso 0.50 2 calc SPR
C13 C 0.7818(8) 0.5000 0.8086(13) 0.175(3) Uani 0.50 2 d SPD
H13 H 0.7422 0.5000 0.7984 0.209 Uiso 0.50 2 calc SPR
C14 C 0.8065(7) 0.5000 0.8791(11) 0.175(3) Uani 0.50 2 d SPD
C15 C 0.8608(7) 0.5000 0.9070(9) 0.175(3) Uani 0.50 2 d SPD
C16 C 0.8717(8) 0.5000 1.0000 0.175(3) Uani 1 4 d SD
C27 C 0.8363(4) 0.8328(4) 0.6373(6) 0.1317(17) Uani 1 1 d .
H27A H 0.8687 0.8359 0.6017 0.197 Uiso 1 1 calc R
H27B H 0.8361 0.8651 0.6735 0.197 Uiso 1 1 calc R
H27C H 0.8012 0.8327 0.6066 0.197 Uiso 1 1 calc R
O1 O 1.05636(18) 0.34768(17) 0.4226(3) 0.0478(11) Uani 1 1 d .
O2 O 0.9256(3) 0.4492(3) 0.5000 0.071(2) Uani 1 2 d S
O3 O 1.0000 0.4495(3) 0.6062(5) 0.071(2) Uani 1 2 d S
O4 O 0.8956(2) 0.5858(2) 0.6444(4) 0.0847(18) Uani 1 1 d .
O5 O 0.8339(5) 0.5000 0.6020(6) 0.175(3) Uani 1 2 d SD
O6 O 0.9284(4) 0.5000 0.7312(7) 0.175(3) Uani 1 2 d SD
O7 O 0.7485(8) 0.5000 0.6544(12) 0.175(3) Uani 0.50 2 d SPD
O8 O 0.8351(7) 0.5000 1.0557(11) 0.175(3) Uani 0.50 2 d SPD
O9 O 0.9245(6) 0.5000 1.0000 0.175(3) Uani 1 4 d SD
O10 O 0.7573(7) 0.5000 0.9174(11) 0.175(3) Uani 0.50 2 d SPD

loop_
_atom_site_aniso_label
_atom_site_aniso_U_11
_atom_site_aniso_U_22
_atom_site_aniso_U_33
_atom_site_aniso_U_23
_atom_site_aniso_U_13
_atom_site_aniso_U_12
Zr1 0.0272(4) 0.0285(4) 0.0330(4) 0.000 0.0080(3) 0.000
Zr2 0.0223(5) 0.0203(5) 0.0369(5) 0.000 0.000 0.000
C1 0.112(3) 0.075(2) 0.207(5) -0.023(3) 0.080(3) 0.027(2)
C2 0.112(3) 0.075(2) 0.207(5) -0.023(3) 0.080(3) 0.027(2)
C3 0.112(3) 0.075(2) 0.207(5) -0.023(3) 0.080(3) 0.027(2)
C4 0.112(3) 0.075(2) 0.207(5) -0.023(3) 0.080(3) 0.027(2)
C5 0.112(3) 0.075(2) 0.207(5) -0.023(3) 0.080(3) 0.027(2)
C6 0.112(3) 0.075(2) 0.207(5) -0.023(3) 0.080(3) 0.027(2)
C7 0.112(3) 0.075(2) 0.207(5) -0.023(3) 0.080(3) 0.027(2)
C9 0.076(4) 0.337(9) 0.111(4) 0.000 0.024(3) 0.000
C10 0.076(4) 0.337(9) 0.111(4) 0.000 0.024(3) 0.000
C11 0.076(4) 0.337(9) 0.111(4) 0.000 0.024(3) 0.000
C12 0.076(4) 0.337(9) 0.111(4) 0.000 0.024(3) 0.000
C13 0.076(4) 0.337(9) 0.111(4) 0.000 0.024(3) 0.000
C14 0.076(4) 0.337(9) 0.111(4) 0.000 0.024(3) 0.000
C15 0.076(4) 0.337(9) 0.111(4) 0.000 0.024(3) 0.000
C16 0.076(4) 0.337(9) 0.111(4) 0.000 0.024(3) 0.000
C27 0.112(3) 0.075(2) 0.207(5) -0.023(3) 0.080(3) 0.027(2)
O1 0.043(2) 0.039(2) 0.062(3) -0.019(2) 0.003(2) 0.009(2)
O2 0.129(7) 0.051(4) 0.033(3) 0.000 0.000 0.061(4)
O3 0.026(3) 0.050(4) 0.138(7) -0.033(4) 0.000 0.000
O4 0.083(4) 0.054(3) 0.117(4) -0.006(3) 0.061(4) 0.013(3)
O5 0.076(4) 0.337(9) 0.111(4) 0.000 0.024(3) 0.000
O6 0.076(4) 0.337(9) 0.111(4) 0.000 0.024(3) 0.000
O7 0.076(4) 0.337(9) 0.111(4) 0.000 0.024(3) 0.000
O8 0.076(4) 0.337(9) 0.111(4) 0.000 0.024(3) 0.000
O9 0.076(4) 0.337(9) 0.111(4) 0.000 0.024(3) 0.000
O10 0.076(4) 0.337(9) 0.111(4) 0.000 0.024(3) 0.000

loop_
_atom_type_symbol
_atom_type_description
_atom_type_scat_dispersion_real
_atom_type_scat_dispersion_imag
_atom_type_scat_source
Zr Zr -2.9673 0.5597 'International Tables Vol C Tables 4.2.6.8 and 6.1.1.4'
C C 0.0033 0.0016 'International Tables Vol C Tables 4.2.6.8 and 6.1.1.4'
O O 0.0106 0.0060 'International Tables Vol C Tables 4.2.6.8 and 6.1.1.4'
H H 0.0000 0.0000 'International Tables Vol C Tables 4.2.6.8 and 6.1.1.4'

loop_
_geom_angle_atom_site_label_1
_geom_angle_atom_site_label_2
_geom_angle_atom_site_label_3
_geom_angle
_geom_angle_site_symmetry_1
_geom_angle_site_symmetry_3
O3 Zr1 O3 68.3(3) 3_765 .
O3 Zr1 O2 109.7(3) 3_765 .
O3 Zr1 O2 72.7(3) . .
O3 Zr1 O2 72.7(3) 3_765 5_566
O3 Zr1 O2 109.7(3) . 5_566
O2 Zr1 O2 68.8(3) . 5_566
O3 Zr1 O5 145.82(16) 3_765 .
O3 Zr1 O5 145.82(17) . .
O2 Zr1 O5 89.5(3) . .
O2 Zr1 O5 89.5(3) 5_566 .
O3 Zr1 O6 87.2(3) 3_765 .
O3 Zr1 O6 87.2(3) . .
O2 Zr1 O6 145.58(14) . .
O2 Zr1 O6 145.58(14) 5_566 .
O5 Zr1 O6 92.3(4) . .
O3 Zr1 O4 75.5(2) 3_765 .
O3 Zr1 O4 139.2(2) . .
O2 Zr1 O4 139.6(2) . .
O2 Zr1 O4 75.4(2) 5_566 .
O5 Zr1 O4 71.84(18) . .
O6 Zr1 O4 72.57(18) . .
O3 Zr1 O4 139.2(2) 3_765 14_565
O3 Zr1 O4 75.5(2) . 14_565
O2 Zr1 O4 75.4(2) . 14_565
O2 Zr1 O4 139.6(2) 5_566 14_565
O5 Zr1 O4 71.84(18) . 14_565
O6 Zr1 O4 72.57(18) . 14_565
O4 Zr1 O4 127.6(3) . 14_565
O3 Zr1 Zr2 89.5(2) 3_765 .
O3 Zr1 Zr2 36.94(19) . .
O2 Zr1 Zr2 35.77(17) . .
O2 Zr1 Zr2 89.04(19) 5_566 .
O5 Zr1 Zr2 119.84(16) . .
O6 Zr1 Zr2 119.14(15) . .
O4 Zr1 Zr2 160.89(13) . .
O4 Zr1 Zr2 71.47(13) 14_565 .
O3 Zr1 Zr2 36.94(19) 3_765 9_766
O3 Zr1 Zr2 89.5(2) . 9_766
O2 Zr1 Zr2 89.04(19) . 9_766
O2 Zr1 Zr2 35.77(17) 5_566 9_766
O5 Zr1 Zr2 119.84(16) . 9_766
O6 Zr1 Zr2 119.14(15) . 9_766
O4 Zr1 Zr2 71.47(13) . 9_766
O4 Zr1 Zr2 160.89(13) 14_565 9_766
Zr2 Zr1 Zr2 89.42(3) . 9_766
O3 Zr1 Zr1 91.3(2) 3_765 11_556
O3 Zr1 Zr1 91.3(2) . 11_556
O2 Zr1 Zr1 34.38(14) . 11_556
O2 Zr1 Zr1 34.38(14) 5_566 11_556
O5 Zr1 Zr1 89.4(3) . 11_556
O6 Zr1 Zr1 178.3(3) . 11_556
O4 Zr1 Zr1 108.00(16) . 11_556
O4 Zr1 Zr1 108.00(16) 14_565 11_556
Zr2 Zr1 Zr1 59.848(14) . 11_556
Zr2 Zr1 Zr1 59.848(13) 9_766 11_556
O3 Zr1 Zr1 34.20(16) 3_765 3_765
O3 Zr1 Zr1 34.20(17) . 3_765
O2 Zr1 Zr1 90.1(2) . 3_765
O2 Zr1 Zr1 90.1(2) 5_566 3_765
O5 Zr1 Zr1 179.4(3) . 3_765
O6 Zr1 Zr1 88.3(3) . 3_765
O4 Zr1 Zr1 108.35(15) . 3_765
O4 Zr1 Zr1 108.35(15) 14_565 3_765
Zr2 Zr1 Zr1 59.818(14) . 3_765
Zr2 Zr1 Zr1 59.818(14) 9_766 3_765
Zr1 Zr1 Zr1 90.0 11_556 3_765
O2 Zr2 O2 108.9(4) 13_755 .
O2 Zr2 O1 142.84(12) 13_755 13_755
O2 Zr2 O1 79.0(2) . 13_755
O2 Zr2 O1 79.0(2) 13_755 .
O2 Zr2 O1 142.84(12) . .
O1 Zr2 O1 74.8(2) 13_755 .
O2 Zr2 O1 79.0(2) 13_755 11_556
O2 Zr2 O1 142.84(12) . 11_556
O1 Zr2 O1 117.3(2) 13_755 11_556
O1 Zr2 O1 73.7(2) . 11_556
O2 Zr2 O1 142.84(12) 13_755 6_756
O2 Zr2 O1 79.0(2) . 6_756
O1 Zr2 O1 73.7(2) 13_755 6_756
O1 Zr2 O1 117.3(2) . 6_756
O1 Zr2 O1 74.8(2) 11_556 6_756
O2 Zr2 O3 70.50(15) 13_755 11_556
O2 Zr2 O3 70.50(15) . 11_556
O1 Zr2 O3 78.9(2) 13_755 11_556
O1 Zr2 O3 78.9(2) . 11_556
O1 Zr2 O3 142.19(12) 11_556 11_556
O1 Zr2 O3 142.19(11) 6_756 11_556
O2 Zr2 O3 70.50(15) 13_755 .
O2 Zr2 O3 70.50(15) . .
O1 Zr2 O3 142.19(11) 13_755 .
O1 Zr2 O3 142.19(11) . .
O1 Zr2 O3 78.9(2) 11_556 .
O1 Zr2 O3 78.9(2) 6_756 .
O3 Zr2 O3 109.9(4) 11_556 .
O2 Zr2 Zr1 35.10(10) 13_755 3_765
O2 Zr2 Zr1 89.99(19) . 3_765
O1 Zr2 Zr1 166.65(12) 13_755 3_765
O1 Zr2 Zr1 111.23(11) . 3_765
O1 Zr2 Zr1 76.07(12) 11_556 3_765
O1 Zr2 Zr1 111.73(12) 6_756 3_765
O3 Zr2 Zr1 90.42(19) 11_556 3_765
O3 Zr2 Zr1 35.40(11) . 3_765
O2 Zr2 Zr1 89.99(19) 13_755 .
O2 Zr2 Zr1 35.10(10) . .
O1 Zr2 Zr1 111.23(11) 13_755 .
O1 Zr2 Zr1 166.65(12) . .
O1 Zr2 Zr1 111.73(12) 11_556 .
O1 Zr2 Zr1 76.07(12) 6_756 .
O3 Zr2 Zr1 90.42(19) 11_556 .
O3 Zr2 Zr1 35.40(11) . .
Zr1 Zr2 Zr1 60.36(3) 3_765 .
O2 Zr2 Zr1 35.10(10) 13_755 9_766
O2 Zr2 Zr1 89.99(19) . 9_766
O1 Zr2 Zr1 111.73(12) 13_755 9_766
O1 Zr2 Zr1 76.07(12) . 9_766
O1 Zr2 Zr1 111.23(11) 11_556 9_766
O1 Zr2 Zr1 166.65(12) 6_756 9_766
O3 Zr2 Zr1 35.40(11) 11_556 9_766
O3 Zr2 Zr1 90.42(19) . 9_766
Zr1 Zr2 Zr1 60.30(3) 3_765 9_766
Zr1 Zr2 Zr1 90.58(3) . 9_766
O2 Zr2 Zr1 89.99(19) 13_755 11_556
O2 Zr2 Zr1 35.10(10) . 11_556
O1 Zr2 Zr1 76.07(12) 13_755 11_556
O1 Zr2 Zr1 111.73(12) . 11_556
O1 Zr2 Zr1 166.65(12) 11_556 11_556
O1 Zr2 Zr1 111.23(11) 6_756 11_556
O3 Zr2 Zr1 35.40(11) 11_556 11_556
O3 Zr2 Zr1 90.42(19) . 11_556
Zr1 Zr2 Zr1 90.58(3) 3_765 11_556
Zr1 Zr2 Zr1 60.30(3) . 11_556
Zr1 Zr2 Zr1 60.36(3) 9_766 11_556
O4 C1 O1 124.5(8) . 9_766
O4 C1 C2 117.7(10) . .
O1 C1 C2 117.2(10) 9_766 .
C7 C2 C3 120.0(9) . .
C7 C2 C1 121.5(10) . .
C3 C2 C1 118.5(10) . .
C2 C3 C4 122.7(10) . .
C2 C3 H3 118.6 . .
C4 C3 H3 118.6 . .
C3 C4 C5 115.2(9) . .
C3 C4 H4 122.4 . .
C5 C4 H4 122.4 . .
C6 C5 C4 122.4(9) . .
C6 C5 C5 121.1(10) . 7_556
C4 C5 C5 116.5(8) . 7_556
C5 C6 C7 121.1(10) . .
C5 C6 C27 121.7(10) . .
C7 C6 C27 109.8(9) . .
C2 C7 C6 117.8(10) . .
C2 C7 H7 121.1 . .
C6 C7 H7 121.1 . .
O5 C9 O7 121(2) . .
O5 C9 C10 124(2) . .
O7 C9 C10 115.4(19) . .
C11 C10 C13 122(2) . .
C11 C10 C9 124(2) . .
C13 C10 C9 113.2(18) . .
O6 C11 C10 132(2) . .
O6 C11 C12 100.9(18) . .
C10 C11 C12 127(2) . .
C11 C12 C15 110.8(18) . .
C11 C12 H12 124.6 . .
C15 C12 H12 124.6 . .
C14 C13 C10 106.9(15) . .
C14 C13 H13 126.5 . .
C10 C13 H13 126.5 . .
O8 C14 C13 174.6(18) 11_557 .
O8 C14 O10 92.1(14) 11_557 .
C13 C14 O10 93.3(16) . .
O8 C14 C15 38.4(12) 11_557 .
C13 C14 C15 136.3(13) . .
O10 C14 C15 130.5(14) . .
O8 C15 C14 66.4(14) 11_557 .
O8 C15 C12 177(2) 11_557 .
C14 C15 C12 116.9(14) . .
O8 C15 C16 53.1(11) 11_557 .
C14 C15 C16 119.5(13) . .
C12 C15 C16 123.6(15) . .
O9 C16 O8 132.5(11) . 11_557
O9 C16 O8 132.5(11) . .
O8 C16 O8 95(2) 11_557 .
O9 C16 C15 99.2(9) . .
O8 C16 C15 33.2(10) 11_557 .
O8 C16 C15 128.3(18) . .
O9 C16 C15 99.2(9) . 11_557
O8 C16 C15 128.3(18) 11_557 11_557
O8 C16 C15 33.2(10) . 11_557
C15 C16 C15 161.5(18) . 11_557
C6 C27 H27A 109.5 . .
C6 C27 H27B 109.5 . .
H27A C27 H27B 109.5 . .
C6 C27 H27C 109.5 . .
H27A C27 H27C 109.5 . .
H27B C27 H27C 109.5 . .
C1 O1 Zr2 131.2(5) 9_766 .
Zr1 O2 Zr1 111.2(3) . 11_556
Zr1 O2 Zr2 109.1(2) . .
Zr1 O2 Zr2 109.1(2) 11_556 .
Zr1 O3 Zr1 111.6(3) 3_765 .
Zr1 O3 Zr2 107.7(2) 3_765 .
Zr1 O3 Zr2 107.7(2) . .
C1 O4 Zr1 136.8(6) . .
C9 O5 Zr1 125.9(14) . .
C11 O6 Zr1 121.3(14) . .
C15 O8 C16 93.7(16) 11_557 .
C15 O8 C14 75.2(15) 11_557 11_557
C16 O8 C14 169(2) . 11_557

loop_
_geom_bond_atom_site_label_1
_geom_bond_atom_site_label_2
_geom_bond_distance
_geom_bond_site_symmetry_2
Zr1 O3 2.125(4) 3_765
Zr1 O3 2.125(4) .
Zr1 O2 2.127(4) .
Zr1 O2 2.127(4) 5_566
Zr1 O5 2.168(11) .
Zr1 O6 2.175(13) .
Zr1 O4 2.261(5) .
Zr1 O4 2.261(5) 14_565
Zr1 Zr2 3.4955(9) .
Zr1 Zr2 3.4955(9) 9_766
Zr1 Zr1 3.5115(16) 11_556
Zr1 Zr1 3.5146(16) 3_765
Zr2 O2 2.163(6) 13_755
Zr2 O2 2.163(6) .
Zr2 O1 2.193(4) 13_755
Zr2 O1 2.193(4) .
Zr2 O1 2.193(4) 11_556
Zr2 O1 2.193(4) 6_756
Zr2 O3 2.205(7) 11_556
Zr2 O3 2.205(7) .
Zr2 Zr1 3.4955(9) 3_765
Zr2 Zr1 3.4955(9) 9_766
Zr2 Zr1 3.4955(9) 11_556
C1 O4 1.236(12) .
C1 O1 1.306(12) 9_766
C1 C2 1.449(12) .
C2 C7 1.346(13) .
C2 C3 1.382(13) .
C3 C4 1.402(11) .
C3 H3 0.9500 .
C4 C5 1.440(13) .
C4 H4 0.9500 .
C5 C6 1.276(13) .
C5 C5 1.527(16) 7_556
C6 C7 1.472(12) .
C6 C27 1.606(14) .
C7 H7 0.9500 .
C9 O5 1.265(17) .
C9 O7 1.274(17) .
C9 C10 1.63(4) .
C10 C11 1.393(17) .
C10 C13 1.409(17) .
C11 O6 1.30(2) .
C11 C12 1.418(18) .
C12 C15 1.423(16) .
C12 H12 0.9500 .
C13 C14 1.332(16) .
C13 H13 0.9500 .
C14 O8 1.30(2) 11_557
C14 O10 1.333(5) .
C14 C15 1.370(14) .
C15 O8 0.88(2) 11_557
C15 C16 1.601(15) .
C16 O9 1.248(15) .
C16 O8 1.283(13) 11_557
C16 O8 1.283(13) .
C16 C15 1.601(15) 11_557
C27 H27A 0.9800 .
C27 H27B 0.9800 .
C27 H27C 0.9800 .
O1 C1 1.306(12) 9_766
O2 Zr1 2.127(4) 11_556
O3 Zr1 2.125(4) 3_765
O8 C15 0.88(2) 11_557
O8 C14 1.30(2) 11_557

loop_
_geom_torsion_atom_site_label_1
_geom_torsion_atom_site_label_2
_geom_torsion_atom_site_label_3
_geom_torsion_atom_site_label_4
_geom_torsion
_geom_torsion_site_symmetry_1
_geom_torsion_site_symmetry_4
O3 Zr1 Zr2 O2 -1.8(2) 3_765 13_755
O3 Zr1 Zr2 O2 -54.8(3) . 13_755
O2 Zr1 Zr2 O2 124.3(4) . 13_755
O2 Zr1 Zr2 O2 70.9(2) 5_566 13_755
O5 Zr1 Zr2 O2 159.7(3) . 13_755
O6 Zr1 Zr2 O2 -88.4(3) . 13_755
O4 Zr1 Zr2 O2 35.8(5) . 13_755
O4 Zr1 Zr2 O2 -145.1(2) 14_565 13_755
Zr2 Zr1 Zr2 O2 35.10(11) 9_766 13_755
Zr1 Zr1 Zr2 O2 90.00(11) 11_556 13_755
Zr1 Zr1 Zr2 O2 -19.75(11) 3_765 13_755
O3 Zr1 Zr2 O2 -126.1(4) 3_765 .
O3 Zr1 Zr2 O2 -179.1(5) . .
O2 Zr1 Zr2 O2 -53.4(3) 5_566 .
O5 Zr1 Zr2 O2 35.4(4) . .
O6 Zr1 Zr2 O2 147.3(4) . .
O4 Zr1 Zr2 O2 -88.5(6) . .
O4 Zr1 Zr2 O2 90.6(4) 14_565 .
Zr2 Zr1 Zr2 O2 -89.2(3) 9_766 .
Zr1 Zr1 Zr2 O2 -34.3(3) 11_556 .
Zr1 Zr1 Zr2 O2 -144.0(3) 3_765 .
O3 Zr1 Zr2 O1 -150.6(2) 3_765 13_755
O3 Zr1 Zr2 O1 156.4(3) . 13_755
O2 Zr1 Zr2 O1 -24.5(3) . 13_755
O2 Zr1 Zr2 O1 -77.9(2) 5_566 13_755
O5 Zr1 Zr2 O1 11.0(3) . 13_755
O6 Zr1 Zr2 O1 122.9(3) . 13_755
O4 Zr1 Zr2 O1 -113.0(5) . 13_755
O4 Zr1 Zr2 O1 66.1(2) 14_565 13_755
Zr2 Zr1 Zr2 O1 -113.65(13) 9_766 13_755
Zr1 Zr1 Zr2 O1 -58.75(13) 11_556 13_755
Zr1 Zr1 Zr2 O1 -168.49(13) 3_765 13_755
O3 Zr1 Zr2 O1 -35.7(5) 3_765 .
O3 Zr1 Zr2 O1 -88.7(6) . .
O2 Zr1 Zr2 O1 90.4(6) . .
O2 Zr1 Zr2 O1 37.0(5) 5_566 .
O5 Zr1 Zr2 O1 125.8(5) . .
O6 Zr1 Zr2 O1 -122.3(5) . .
O4 Zr1 Zr2 O1 1.9(7) . .
O4 Zr1 Zr2 O1 -179.0(5) 14_565 .
Zr2 Zr1 Zr2 O1 1.2(5) 9_766 .
Zr1 Zr1 Zr2 O1 56.1(5) 11_556 .
Zr1 Zr1 Zr2 O1 -53.6(5) 3_765 .
O3 Zr1 Zr2 O1 76.3(2) 3_765 11_556
O3 Zr1 Zr2 O1 23.3(3) . 11_556
O2 Zr1 Zr2 O1 -157.6(3) . 11_556
O2 Zr1 Zr2 O1 149.0(2) 5_566 11_556
O5 Zr1 Zr2 O1 -122.2(3) . 11_556
O6 Zr1 Zr2 O1 -10.3(3) . 11_556
O4 Zr1 Zr2 O1 113.9(5) . 11_556
O4 Zr1 Zr2 O1 -67.0(2) 14_565 11_556
Zr2 Zr1 Zr2 O1 113.19(12) 9_766 11_556
Zr1 Zr1 Zr2 O1 168.09(12) 11_556 11_556
Zr1 Zr1 Zr2 O1 58.34(12) 3_765 11_556
O3 Zr1 Zr2 O1 143.3(2) 3_765 6_756
O3 Zr1 Zr2 O1 90.4(3) . 6_756
O2 Zr1 Zr2 O1 -90.5(3) . 6_756
O2 Zr1 Zr2 O1 -143.9(2) 5_566 6_756
O5 Zr1 Zr2 O1 -55.1(3) . 6_756
O6 Zr1 Zr2 O1 56.8(3) . 6_756
O4 Zr1 Zr2 O1 -179.0(5) . 6_756
O4 Zr1 Zr2 O1 0.1(2) 14_565 6_756
Zr2 Zr1 Zr2 O1 -179.71(12) 9_766 6_756
Zr1 Zr1 Zr2 O1 -124.81(12) 11_556 6_756
Zr1 Zr1 Zr2 O1 125.44(12) 3_765 6_756
O3 Zr1 Zr2 O3 -72.3(2) 3_765 11_556
O3 Zr1 Zr2 O3 -125.3(4) . 11_556
O2 Zr1 Zr2 O3 53.8(3) . 11_556
O2 Zr1 Zr2 O3 0.4(2) 5_566 11_556
O5 Zr1 Zr2 O3 89.2(3) . 11_556
O6 Zr1 Zr2 O3 -158.9(3) . 11_556
O4 Zr1 Zr2 O3 -34.7(5) . 11_556
O4 Zr1 Zr2 O3 144.4(2) 14_565 11_556
Zr2 Zr1 Zr2 O3 -35.40(11) 9_766 11_556
Zr1 Zr1 Zr2 O3 19.50(11) 11_556 11_556
Zr1 Zr1 Zr2 O3 -90.24(11) 3_765 11_556
O3 Zr1 Zr2 O3 53.0(3) 3_765 .
O2 Zr1 Zr2 O3 179.1(5) . .
O2 Zr1 Zr2 O3 125.7(4) 5_566 .
O5 Zr1 Zr2 O3 -145.5(4) . .
O6 Zr1 Zr2 O3 -33.6(4) . .
O4 Zr1 Zr2 O3 90.6(6) . .
O4 Zr1 Zr2 O3 -90.3(4) 14_565 .
Zr2 Zr1 Zr2 O3 89.9(3) 9_766 .
Zr1 Zr1 Zr2 O3 144.8(3) 11_556 .
Zr1 Zr1 Zr2 O3 35.1(3) 3_765 .
O3 Zr1 Zr2 Zr1 17.91(19) 3_765 3_765
O3 Zr1 Zr2 Zr1 -35.1(3) . 3_765
O2 Zr1 Zr2 Zr1 144.0(3) . 3_765
O2 Zr1 Zr2 Zr1 90.62(17) 5_566 3_765
O5 Zr1 Zr2 Zr1 179.5(2) . 3_765
O6 Zr1 Zr2 Zr1 -68.7(2) . 3_765
O4 Zr1 Zr2 Zr1 55.5(5) . 3_765
O4 Zr1 Zr2 Zr1 -125.38(18) 14_565 3_765
Zr2 Zr1 Zr2 Zr1 54.849(19) 9_766 3_765
Zr1 Zr1 Zr2 Zr1 109.745(14) 11_556 3_765
O3 Zr1 Zr2 Zr1 -36.94(19) 3_765 9_766
O3 Zr1 Zr2 Zr1 -89.9(3) . 9_766
O2 Zr1 Zr2 Zr1 89.2(3) . 9_766
O2 Zr1 Zr2 Zr1 35.77(17) 5_566 9_766
O5 Zr1 Zr2 Zr1 124.6(3) . 9_766
O6 Zr1 Zr2 Zr1 -123.5(2) . 9_766
O4 Zr1 Zr2 Zr1 0.7(5) . 9_766
O4 Zr1 Zr2 Zr1 179.77(18) 14_565 9_766
Zr2 Zr1 Zr2 Zr1 0.0 9_766 9_766
Zr1 Zr1 Zr2 Zr1 54.90(2) 11_556 9_766
Zr1 Zr1 Zr2 Zr1 -54.849(19) 3_765 9_766
O3 Zr1 Zr2 Zr1 -91.84(19) 3_765 11_556
O3 Zr1 Zr2 Zr1 -144.8(3) . 11_556
O2 Zr1 Zr2 Zr1 34.3(3) . 11_556
O2 Zr1 Zr2 Zr1 -19.12(17) 5_566 11_556
O5 Zr1 Zr2 Zr1 69.7(2) . 11_556
O6 Zr1 Zr2 Zr1 -178.4(2) . 11_556
O4 Zr1 Zr2 Zr1 -54.2(5) . 11_556
O4 Zr1 Zr2 Zr1 124.87(18) 14_565 11_556
Zr2 Zr1 Zr2 Zr1 -54.90(2) 9_766 11_556
Zr1 Zr1 Zr2 Zr1 -109.745(14) 3_765 11_556
O4 C1 C2 C7 -173.6(13) . .
O1 C1 C2 C7 -2(2) 9_766 .
O4 C1 C2 C3 6(2) . .
O1 C1 C2 C3 177.3(12) 9_766 .
C7 C2 C3 C4 -5(2) . .
C1 C2 C3 C4 175.3(13) . .
C2 C3 C4 C5 3.6(19) . .
C3 C4 C5 C6 -6(2) . .
C3 C4 C5 C5 172.2(13) . 7_556
C4 C5 C6 C7 9(2) . .
C5 C5 C6 C7 -168.7(14) 7_556 .
C4 C5 C6 C27 155.9(12) . .
C5 C5 C6 C27 -22(2) 7_556 .
C3 C2 C7 C6 8(2) . .
C1 C2 C7 C6 -172.6(13) . .
C5 C6 C7 C2 -10(2) . .
C27 C6 C7 C2 -160.4(12) . .
O5 C9 C10 C11 0.000(6) . .
O7 C9 C10 C11 180.000(5) . .
O5 C9 C10 C13 180.000(5) . .
O7 C9 C10 C13 0.000(5) . .
C13 C10 C11 O6 180.000(5) . .
C9 C10 C11 O6 0.000(8) . .
C13 C10 C11 C12 0.000(7) . .
C9 C10 C11 C12 180.000(6) . .
O6 C11 C12 C15 180.000(5) . .
C10 C11 C12 C15 0.000(8) . .
C11 C10 C13 C14 0.000(5) . .
C9 C10 C13 C14 180.000(5) . .
C10 C13 C14 O8 0.00(5) . 11_557
C10 C13 C14 O10 180.000(3) . .
C10 C13 C14 C15 0.000(7) . .
C13 C14 C15 O8 180.000(7) . 11_557
O10 C14 C15 O8 0.000(6) . 11_557
O8 C14 C15 C12 180.000(7) 11_557 .
C13 C14 C15 C12 0.000(5) . .
O10 C14 C15 C12 180.000(6) . .
O8 C14 C15 C16 0.000(6) 11_557 .
C13 C14 C15 C16 180.000(4) . .
O10 C14 C15 C16 0.000(5) . .
C11 C12 C15 O8 180.00(8) . 11_557
C11 C12 C15 C14 0.000(5) . .
C11 C12 C15 C16 180.000(5) . .
O8 C15 C16 O9 180.000(5) 11_557 .
C14 C15 C16 O9 180.000(3) . .
C12 C15 C16 O9 0.000(3) . .
C14 C15 C16 O8 0.000(7) . 11_557
C12 C15 C16 O8 180.000(5) . 11_557
O8 C15 C16 O8 0.000(7) 11_557 .
C14 C15 C16 O8 0.000(6) . .
C12 C15 C16 O8 180.000(4) . .
O8 C15 C16 C15 0.000(11) 11_557 11_557
C14 C15 C16 C15 0.000(10) . 11_557
C12 C15 C16 C15 180.000(9) . 11_557
O2 Zr2 O1 C1 -36.0(10) 13_755 9_766
O2 Zr2 O1 C1 70.8(11) . 9_766
O1 Zr2 O1 C1 117.4(10) 13_755 9_766
O1 Zr2 O1 C1 -117.6(10) 11_556 9_766
O1 Zr2 O1 C1 179.6(10) 6_756 9_766
O3 Zr2 O1 C1 36.0(10) 11_556 9_766
O3 Zr2 O1 C1 -72.2(11) . 9_766
Zr1 Zr2 O1 C1 -50.1(10) 3_765 9_766
Zr1 Zr2 O1 C1 -1.4(13) . 9_766
Zr1 Zr2 O1 C1 -0.1(10) 9_766 9_766
Zr1 Zr2 O1 C1 49.5(10) 11_556 9_766
O3 Zr1 O2 Zr1 -61.3(4) 3_765 11_556
O3 Zr1 O2 Zr1 -119.9(4) . 11_556
O2 Zr1 O2 Zr1 0.1(5) 5_566 11_556
O5 Zr1 O2 Zr1 89.8(3) . 11_556
O6 Zr1 O2 Zr1 -177.0(4) . 11_556
O4 Zr1 O2 Zr1 29.2(6) . 11_556
O4 Zr1 O2 Zr1 161.1(4) 14_565 11_556
Zr2 Zr1 O2 Zr1 -120.4(5) . 11_556
Zr2 Zr1 O2 Zr1 -30.1(3) 9_766 11_556
Zr1 Zr1 O2 Zr1 -89.9(3) 3_765 11_556
O3 Zr1 O2 Zr2 59.1(3) 3_765 .
O3 Zr1 O2 Zr2 0.6(3) . .
O2 Zr1 O2 Zr2 120.57(17) 5_566 .
O5 Zr1 O2 Zr2 -149.8(3) . .
O6 Zr1 O2 Zr2 -56.5(7) . .
O4 Zr1 O2 Zr2 149.7(2) . .
O4 Zr1 O2 Zr2 -78.4(3) 14_565 .
Zr2 Zr1 O2 Zr2 90.3(3) 9_766 .
Zr1 Zr1 O2 Zr2 120.4(5) 11_556 .
Zr1 Zr1 O2 Zr2 30.5(3) 3_765 .
O2 Zr2 O2 Zr1 -60.9(3) 13_755 .
O1 Zr2 O2 Zr1 156.8(3) 13_755 .
O1 Zr2 O2 Zr1 -157.5(2) . .
O1 Zr2 O2 Zr1 35.8(6) 11_556 .
O1 Zr2 O2 Zr1 81.4(3) 6_756 .
O3 Zr2 O2 Zr1 -121.2(4) 11_556 .
O3 Zr2 O2 Zr1 -0.6(3) . .
Zr1 Zr2 O2 Zr1 -30.7(3) 3_765 .
Zr1 Zr2 O2 Zr1 -91.0(3) 9_766 .
Zr1 Zr2 O2 Zr1 -121.7(5) 11_556 .
O2 Zr2 O2 Zr1 60.9(3) 13_755 11_556
O1 Zr2 O2 Zr1 -81.4(3) 13_755 11_556
O1 Zr2 O2 Zr1 -35.8(6) . 11_556
O1 Zr2 O2 Zr1 157.5(2) 11_556 11_556
O1 Zr2 O2 Zr1 -156.8(3) 6_756 11_556
O3 Zr2 O2 Zr1 0.6(3) 11_556 11_556
O3 Zr2 O2 Zr1 121.2(4) . 11_556
Zr1 Zr2 O2 Zr1 91.0(3) 3_765 11_556
Zr1 Zr2 O2 Zr1 121.7(5) . 11_556
Zr1 Zr2 O2 Zr1 30.7(3) 9_766 11_556
O3 Zr1 O3 Zr1 -2.9(5) 3_765 3_765
O2 Zr1 O3 Zr1 117.4(4) . 3_765
O2 Zr1 O3 Zr1 58.3(4) 5_566 3_765
O5 Zr1 O3 Zr1 179.0(5) . 3_765
O6 Zr1 O3 Zr1 -91.0(3) . 3_765
O4 Zr1 O3 Zr1 -32.0(6) . 3_765
O4 Zr1 O3 Zr1 -163.7(4) 14_565 3_765
Zr2 Zr1 O3 Zr1 117.9(5) . 3_765
Zr2 Zr1 O3 Zr1 28.2(3) 9_766 3_765
Zr1 Zr1 O3 Zr1 88.0(3) 11_556 3_765
O3 Zr1 O3 Zr2 -120.80(19) 3_765 .
O2 Zr1 O3 Zr2 -0.6(3) . .
O2 Zr1 O3 Zr2 -59.6(3) 5_566 .
O5 Zr1 O3 Zr2 61.0(7) . .
O6 Zr1 O3 Zr2 151.1(3) . .
O4 Zr1 O3 Zr2 -149.9(2) . .
O4 Zr1 O3 Zr2 78.4(3) 14_565 .
Zr2 Zr1 O3 Zr2 -89.7(3) 9_766 .
Zr1 Zr1 O3 Zr2 -29.9(3) 11_556 .
Zr1 Zr1 O3 Zr2 -117.9(5) 3_765 .
O2 Zr2 O3 Zr1 -0.6(3) 13_755 3_765
O2 Zr2 O3 Zr1 -119.9(4) . 3_765
O1 Zr2 O3 Zr1 -157.9(2) 13_755 3_765
O1 Zr2 O3 Zr1 37.4(6) . 3_765
O1 Zr2 O3 Zr1 81.5(3) 11_556 3_765
O1 Zr2 O3 Zr1 158.0(3) 6_756 3_765
O3 Zr2 O3 Zr1 -60.2(3) 11_556 3_765
Zr1 Zr2 O3 Zr1 -120.4(5) . 3_765
Zr1 Zr2 O3 Zr1 -30.0(3) 9_766 3_765
Zr1 Zr2 O3 Zr1 -90.4(3) 11_556 3_765
O2 Zr2 O3 Zr1 119.9(4) 13_755 .
O2 Zr2 O3 Zr1 0.6(3) . .
O1 Zr2 O3 Zr1 -37.4(6) 13_755 .
O1 Zr2 O3 Zr1 157.9(2) . .
O1 Zr2 O3 Zr1 -158.0(3) 11_556 .
O1 Zr2 O3 Zr1 -81.5(3) 6_756 .
O3 Zr2 O3 Zr1 60.2(3) 11_556 .
Zr1 Zr2 O3 Zr1 120.4(5) 3_765 .
Zr1 Zr2 O3 Zr1 90.4(3) 9_766 .
Zr1 Zr2 O3 Zr1 30.0(3) 11_556 .
O1 C1 O4 Zr1 0(2) 9_766 .
C2 C1 O4 Zr1 170.7(8) . .
O3 Zr1 O4 C1 38.4(12) 3_765 .
O3 Zr1 O4 C1 66.3(13) . .
O2 Zr1 O4 C1 -65.1(13) . .
O2 Zr1 O4 C1 -37.1(12) 5_566 .
O5 Zr1 O4 C1 -131.4(13) . .
O6 Zr1 O4 C1 130.1(13) . .
O4 Zr1 O4 C1 -179.6(11) 14_565 .
Zr2 Zr1 O4 C1 -0.7(16) . .
Zr2 Zr1 O4 C1 0.0(12) 9_766 .
Zr1 Zr1 O4 C1 -48.2(13) 11_556 .
Zr1 Zr1 O4 C1 48.0(13) 3_765 .
O7 C9 O5 Zr1 180.000(3) . .
C10 C9 O5 Zr1 0.000(4) . .
O3 Zr1 O5 C9 -88.5(6) 3_765 .
O3 Zr1 O5 C9 88.5(6) . .
O2 Zr1 O5 C9 145.62(14) . .
O2 Zr1 O5 C9 -145.62(14) 5_566 .
O6 Zr1 O5 C9 0.000(3) . .
O4 Zr1 O5 C9 -70.81(18) . .
O4 Zr1 O5 C9 70.81(18) 14_565 .
Zr2 Zr1 O5 C9 125.80(13) . .
Zr2 Zr1 O5 C9 -125.80(12) 9_766 .
Zr1 Zr1 O5 C9 180.000(4) 11_556 .
Zr1 Zr1 O5 C9 180.00(8) 3_765 .
C10 C11 O6 Zr1 0.000(6) . .
C12 C11 O6 Zr1 180.000(4) . .
O3 Zr1 O6 C11 145.79(16) 3_765 .
O3 Zr1 O6 C11 -145.79(16) . .
O2 Zr1 O6 C11 -92.4(5) . .
O2 Zr1 O6 C11 92.4(5) 5_566 .
O5 Zr1 O6 C11 0.000(5) . .
O4 Zr1 O6 C11 70.16(17) . .
O4 Zr1 O6 C11 -70.16(17) 14_565 .
Zr2 Zr1 O6 C11 -126.34(12) . .
Zr2 Zr1 O6 C11 126.34(12) 9_766 .
Zr1 Zr1 O6 C11 180.00(3) 11_556 .
Zr1 Zr1 O6 C11 180.000(5) 3_765 .
O9 C16 O8 C15 0.000(6) . 11_557
O8 C16 O8 C15 180.000(5) 11_557 11_557
C15 C16 O8 C15 180.000(7) . 11_557
O9 C16 O8 C14 0.00(3) . 11_557
O8 C16 O8 C14 180.00(3) 11_557 11_557
C15 C16 O8 C14 180.00(3) . 11_557
C15 C16 O8 C14 0.00(2) 11_557 11_557

loop_
_platon_squeeze_void_nr
_platon_squeeze_void_average_x
_platon_squeeze_void_average_y
_platon_squeeze_void_average_z
_platon_squeeze_void_volume
_platon_squeeze_void_count_electrons
_platon_squeeze_void_content
1 -0.003 -0.003 -0.040 5967 1974 ' '
